data_1100913
loop_
_publ_author_name
'Schultz, Arthur J.'
'Figgis, Brian N.'
'Sobolev, Alexandre N.'

_publ_section_title
;
Na~2~Fe(CN)~5~NO.2D~2~O at 11 and 293 K
by X-ray and at 15 K by neutron diffraction
;
_journal_name_full 'Acta Crystallographica, Section C'
_journal_page_first 1289
_journal_page_last 1291
_journal_paper_doi 10.1107/S0108270100008763
_journal_volume 56
_journal_year 2000
_chemical_formula_moiety 'Na2 Fe (C N)5 N O , 1.45D2 O , 0.55H2 O'
_chemical_formula_sum 'C5 H1.1 D2.9 Fe N6 Na2 O3'
_chemical_formula_weight 300.87
_chemical_melting_point ?
_chemical_name_common 'Sodium nitroprusside, deuterated'
_chemical_name_systematic
;
disodium pentacyanonitrosylferrate(III) bis(dideuterium oxide)
;
_space_group_IT_number 58
_space_group_name_Hall '-P 2 2n'
_space_group_name_H-M_alt 'P n n m'
_symmetry_cell_setting orthorhombic
_symmetry_space_group_name_Hall '-P 2 2n'
_symmetry_space_group_name_H-M 'P n n m'
_cell_angle_alpha 90.0
_cell_angle_beta 90.0
_cell_angle_gamma 90.0
_cell_formula_units_Z 4
_cell_length_a 6.124(2)
_cell_length_b 11.837(5)
_cell_length_c 15.547(6)
_cell_measurement_reflns_used 8
_cell_measurement_temperature 11
_cell_measurement_theta_max 34.5
_cell_measurement_theta_min 34.5
_cell_volume 1127.0(7)
_diffrn_ambient_temperature 15
_diffrn_measurement_device 'IPNS Single Crystal Diffractometer'
_diffrn_measurement_method 'Laue time of flight'
_diffrn_radiation_probe neutron
_diffrn_radiation_type 'pulsed neutron'
_diffrn_radiation_wavelength 0.7-4.2
_diffrn_reflns_av_R_equivalents 'not applicable to TOF Laue technique'
_diffrn_reflns_av_sigmaI/netI 'not applicable to TOF Laue technique'
_diffrn_reflns_limit_h_max 13
_diffrn_reflns_limit_h_min -1
_diffrn_reflns_limit_k_max 26
_diffrn_reflns_limit_k_min -26
_diffrn_reflns_limit_l_max 34
_diffrn_reflns_limit_l_min -7
_diffrn_reflns_number 8305
_diffrn_reflns_theta_full ?
_diffrn_standards_decay_% 'not applicable to TOF Laue technique'
_diffrn_standards_interval_count 'not applicable to TOF Laue technique'
_diffrn_standards_interval_time 'not applicable to TOF Laue technique'
_diffrn_standards_number 'not applicable to TOF Laue technique'
_exptl_absorpt_coefficient_mu '0.0559 +0.0029(\l) cm^-1^'
_exptl_absorpt_correction_T_max .940
_exptl_absorpt_correction_T_min .879
_exptl_absorpt_correction_type gaussian
_exptl_absorpt_process_details '(ANVRED; ref?)'
_exptl_crystal_colour 'dark red-brown'
_exptl_crystal_density_diffrn 1.774
_exptl_crystal_density_meas ?
_exptl_crystal_description prism
_exptl_crystal_size_max 3.0
_exptl_crystal_size_mid 2.0
_exptl_crystal_size_min 1.0
_refine_diff_density_max .563
_refine_diff_density_min -.512
_refine_ls_extinction_coef '8.4(1) \\times 10^-5^'
_refine_ls_extinction_method 'secondary Type I'
_refine_ls_goodness_of_fit_all 3.75
_refine_ls_hydrogen_treatment refall
_refine_ls_matrix_type full
_refine_ls_number_parameters 131
_refine_ls_number_reflns 6343
_refine_ls_R_factor_obs .058
_refine_ls_shift/esd_max .04
_refine_ls_shift/esd_mean .00
_refine_ls_structure_factor_coef F
_refine_ls_weighting_details (2Fo/\sFo^2^)^2^
_refine_ls_weighting_scheme sigma
_refine_ls_wR_factor_obs .051
_reflns_number_gt 6343
_reflns_number_total 8305
_reflns_threshold_expression I>3\s(I)
_cod_depositor_comments
;
The following automatic conversions were performed:
'_symmetry_cell_setting' value 'Orthorhombic' changed to 'orthorhombic'
according to '/home/saulius/struct/CIF-dictionaries/cif_core.dic'
dictionary named 'cif_core.dic' version 2.4.1 from
2010-06-29.

'_exptl_absorpt_correction_type' value 'Gaussian' changed to
'gaussian' according to
'/home/saulius/struct/CIF-dictionaries/cif_core.dic' dictionary named
'cif_core.dic' version 2.4.1 from 2010-06-29.

Automatic conversion script
Id: cif_fix_enum 1527 2010-12-29 10:47:43Z saulius 

The following automatic conversions were performed:

'_chemical_melting_point' value 'not measured' was changed to '?' -
the value is undefined or not given.

Automatic conversion script
Id: cif_fix_values 1646 2011-03-28 12:23:43Z adriana 
;
_cod_original_sg_symbol_H-M Pnnm
_cod_original_formula_sum 'C5 H1.1 D2.9 Fe1 N6 Na2 O3'
_cod_database_code 1100913

loop_
_symmetry_equiv_pos_as_xyz
'x, y, z'
'-x, -y, z'
'-x+1/2, y+1/2, -z+1/2'
'x+1/2, -y+1/2, -z+1/2'
'-x, -y, -z'
'x, y, -z'
'x-1/2, -y-1/2, z-1/2'
'-x-1/2, y-1/2, z-1/2'

loop_
_atom_site_aniso_label
_atom_site_aniso_U_11
_atom_site_aniso_U_22
_atom_site_aniso_U_33
_atom_site_aniso_U_12
_atom_site_aniso_U_13
_atom_site_aniso_U_23
Fe1 .00398(19) .0036(2) .0028(2) -.00022(19) 0 0
Na1 .0078(6) .0075(6) .0062(6) -.0007(6) 0 0
Na2 .0081(6) .0081(6) .0065(6) -.0010(6) 0 0
O1 .0070(4) .0098(4) .0133(5) -.0036(4) 0 0
O2 .0099(3) .0089(3) .0097(3) .0001(3) -.0014(3) .0007(3)
N1 .0048(2) .0052(2) .0065(3) -.00084(19) 0 0
N2 .0082(2) .0087(3) .0096(3) -.0034(2) 0 0
N3 .00948(18) .00953(19) .00764(19) .00118(17) .00106(17) -.00373(15)
N4 .01017(18) .0118(2) .00779(19) .00204(17) -.00160(18) .00265(16)
C1 .0066(3) .0071(3) .0068(4) -.0018(3) 0 0
C2 .0075(2) .0066(2) .0053(2) .0002(2) .0002(2) -.00160(19)
C3 .0069(2) .0071(2) .0061(3) .0008(2) -.0007(2) .00103(19)
D1 .0353(10) .0136(7) .0359(11) -.0007(7) -.0033(9) -.0052(7)
D2 .0250(8) .0307(9) .0216(9) .0024(7) -.0092(7) .0037(7)
H1 .0499(14) .0192(10) .0508(16) -.0009(10) -.0047(12) -.0073(9)
H2 .0353(11) .0434(13) .0305(12) .0034(10) -.0131(9) .0052(9)

loop_
_atom_site_label
_atom_site_fract_x
_atom_site_fract_y
_atom_site_fract_z
_atom_site_U_iso_or_equiv
_atom_site_thermal_displace_type
_atom_site_occupancy
Fe1 0.50072(10) .28033(5) 0.5 .00348 Uani 1
Na1 0.5 0 0.24608(11) .00718 Uani 1
Na2 0 0 0.37830(11) .00755 Uani 1
O1 0.88842(18) .40463(10) 0.5 .01003 Uani 1
O2 0.17127(13) .12264(7) 0.26864(5) .00951 Uani 1
N1 0.72780(10) .35789(5) 0.5 .00551 Uani 1
N2 0.09869(11) .12397(6) 0.5 .00885 Uani 1
N3 0.66723(8) .11947(4) 0.35808(3) .00888 Uani 1
N4 0.25050(8) .40551(4) 0.35527(3) .00991 Uani 1
C1 0.24923(15) .18302(8) 0.5 .00681 Uani 1
C2 0.60718(11) .17967(6) 0.41219(4) .00646 Uani 1
C3 0.34569(10) .36206(5) 0.41079(4) .0067 Uani 1
D1 0.1885(3) .19915(13) 0.28574(13) .02825 Uani .719(3)
D2 0.0625(3) .12385(15) 0.22471(11) .02575 Uani .730(3)
H1 0.1885(3) .19915(13) 0.28574(13) .03997 Uani .281(3)
H2 0.0625(3) .12385(15) 0.22471(11) .03642 Uani .270(3)

loop_
_atom_type_symbol
_atom_type_description
_atom_type_scat_source
Fe Fe GSAS
Na Na GSAS
O O GSAS
N N GSAS
C C GSAS
D D GSAS
H H GSAS
